data_2219102
loop_
_publ_author_name
'Datta, Mrityunjoy'
'Buglass, Alan J'
'Hong, Chang Seop'
'Lim, Jeon Hak'

_publ_section_title
;
 <i>N</i>-Phenyladamantane-1-sulfinamide
;
_journal_coeditor_code LX2059
_journal_issue 8
_journal_name_full 'Acta Crystallographica Section E'
_journal_page_first o1393
_journal_paper_doi 10.1107/S1600536808019570
_journal_volume 64
_journal_year 2008
_chemical_formula_iupac 'C16 H21 N O S'
_chemical_formula_moiety 'C16 H21 N O S'
_chemical_formula_sum 'C16 H21 N O S'
_chemical_formula_weight 275.40
_chemical_name_systematic
;
<i>N</i>-Phenyladamantane-1-sulfinamide
;
_space_group_IT_number 14
_symmetry_cell_setting monoclinic
_symmetry_space_group_name_Hall '-P 2ybc'
_symmetry_space_group_name_H-M 'P 1 21/c 1'
_atom_sites_solution_hydrogens geom
_atom_sites_solution_primary direct
_atom_sites_solution_secondary difmap
_audit_creation_method SHELXL-97
_cell_angle_alpha 90.00
_cell_angle_beta 109.7770(10)
_cell_angle_gamma 90.00
_cell_formula_units_Z 4
_cell_length_a 11.6614(2)
_cell_length_b 14.5582(3)
_cell_length_c 9.0632(2)
_cell_measurement_reflns_used 4542
_cell_measurement_temperature 293(2)
_cell_measurement_theta_max 18.287
_cell_measurement_theta_min 2.324
_cell_volume 1447.90(5)
_computing_cell_refinement 'SAINT (Bruker, 2001)'
_computing_data_collection 'APEX2 (Bruker, 2001)'
_computing_data_reduction 'SAINT (Bruker, 2001)'
_computing_molecular_graphics 'ORTEP-3 (Farrugia, 1997) and DIAMOND (Brandenburg, 1998)'
_computing_publication_material 'WinGX (Farrugia, 1999)'
_computing_structure_refinement 'SHELXL97 (Sheldrick, 2008)'
_computing_structure_solution 'SHELXTL (Sheldrick, 2008)'
_diffrn_ambient_temperature 293(2)
_diffrn_measured_fraction_theta_full 0.988
_diffrn_measured_fraction_theta_max 0.988
_diffrn_measurement_device_type 'Bruker APEXII'
_diffrn_measurement_method \w
_diffrn_radiation_monochromator graphite
_diffrn_radiation_source 'fine-focus sealed tube'
_diffrn_radiation_type MoK\a
_diffrn_radiation_wavelength 0.71073
_diffrn_reflns_av_R_equivalents 0.0295
_diffrn_reflns_av_sigmaI/netI 0.0283
_diffrn_reflns_limit_h_max 15
_diffrn_reflns_limit_h_min -15
_diffrn_reflns_limit_k_max 19
_diffrn_reflns_limit_k_min -18
_diffrn_reflns_limit_l_max 12
_diffrn_reflns_limit_l_min -12
_diffrn_reflns_number 14147
_diffrn_reflns_theta_full 28.34
_diffrn_reflns_theta_max 28.34
_diffrn_reflns_theta_min 2.32
_diffrn_standards_decay_% 0
_diffrn_standards_interval_count 0
_diffrn_standards_interval_time 0
_diffrn_standards_number 0
_exptl_absorpt_coefficient_mu 0.216
_exptl_absorpt_correction_T_max 0.9872
_exptl_absorpt_correction_T_min 0.9746
_exptl_absorpt_correction_type multi-scan
_exptl_absorpt_process_details '(SADABS; Sheldrick, 1996)'
_exptl_crystal_colour white
_exptl_crystal_density_diffrn 1.263
_exptl_crystal_density_method 'not measured'
_exptl_crystal_description block
_exptl_crystal_F_000 592
_exptl_crystal_size_max 0.12
_exptl_crystal_size_mid 0.08
_exptl_crystal_size_min 0.06
_refine_diff_density_max 0.278
_refine_diff_density_min -0.302
_refine_ls_extinction_method none
_refine_ls_goodness_of_fit_ref 1.072
_refine_ls_hydrogen_treatment constr
_refine_ls_matrix_type full
_refine_ls_number_parameters 172
_refine_ls_number_reflns 3563
_refine_ls_number_restraints 0
_refine_ls_restrained_S_all 1.072
_refine_ls_R_factor_all 0.0589
_refine_ls_R_factor_gt 0.0408
_refine_ls_shift/su_max 0.001
_refine_ls_shift/su_mean 0.000
_refine_ls_structure_factor_coef Fsqd
_refine_ls_weighting_details 'calc w=1/[\s^2^(Fo^2^)+(0.0675P)^2^+0.1762P] where P=(Fo^2^+2Fc^2^)/3'
_refine_ls_weighting_scheme calc
_refine_ls_wR_factor_gt 0.1160
_refine_ls_wR_factor_ref 0.1260
_reflns_number_gt 2623
_reflns_number_total 3563
_reflns_threshold_expression I>2\s(I)
_cod_data_source_file lx2059.cif
_cod_data_source_block I
_cod_original_sg_symbol_H-M 'P 21/c'
_cod_database_code 2219102
_cod_database_fobs_code 2219102

loop_
_symmetry_equiv_pos_as_xyz
'x, y, z'
'-x, y+1/2, -z+1/2'
'-x, -y, -z'
'x, -y-1/2, z-1/2'

loop_
_atom_site_type_symbol
_atom_site_label
_atom_site_fract_x
_atom_site_fract_y
_atom_site_fract_z
_atom_site_U_iso_or_equiv
_atom_site_adp_type
_atom_site_calc_flag
_atom_site_refinement_flags
_atom_site_occupancy
C C1 0.58983(13) 0.39058(9) 0.82150(16) 0.0364(3) Uani d . 1
C C2 0.56242(15) 0.48043(11) 0.7296(2) 0.0484(4) Uani d . 1
H H2A 0.5187 0.5217 0.7757 0.058 Uiso calc R 1
H H2B 0.5117 0.4685 0.6219 0.058 Uiso calc R 1
C C3 0.68250(16) 0.52473(12) 0.7334(2) 0.0580(5) Uani d . 1
H H3 0.6652 0.5824 0.6741 0.070 Uiso calc R 1
C C4 0.76125(18) 0.54460(12) 0.9024(3) 0.0638(5) Uani d . 1
H H4A 0.8368 0.5736 0.9047 0.077 Uiso calc R 1
H H4B 0.7188 0.5863 0.9496 0.077 Uiso calc R 1
C C5 0.78874(16) 0.45500(12) 0.9943(2) 0.0535(4) Uani d . 1
H H5 0.8397 0.4677 1.1029 0.064 Uiso calc R 1
C C6 0.66905(15) 0.41030(12) 0.99233(18) 0.0481(4) Uani d . 1
H H6A 0.6261 0.4511 1.0403 0.058 Uiso calc R 1
H H6B 0.6861 0.3535 1.0517 0.058 Uiso calc R 1
C C7 0.74864(17) 0.45997(14) 0.6590(2) 0.0619(5) Uani d . 1
H H7A 0.8239 0.4881 0.6583 0.074 Uiso calc R 1
H H7B 0.6983 0.4476 0.5514 0.074 Uiso calc R 1
C C8 0.77682(15) 0.37019(13) 0.7515(2) 0.0536(4) Uani d . 1
H H8 0.8203 0.3288 0.7034 0.064 Uiso calc R 1
C C9 0.85636(16) 0.38968(13) 0.9200(2) 0.0579(4) Uani d . 1
H H9A 0.9326 0.4173 0.9220 0.069 Uiso calc R 1
H H9B 0.8748 0.3327 0.9789 0.069 Uiso calc R 1
C C10 0.65764(15) 0.32443(11) 0.7496(2) 0.0473(4) Uani d . 1
H H10A 0.6077 0.3099 0.6427 0.057 Uiso calc R 1
H H10B 0.6754 0.2678 0.8094 0.057 Uiso calc R 1
S S1 0.44633(4) 0.34441(3) 0.82885(4) 0.04623(15) Uani d . 1
O O1 0.47547(12) 0.25339(9) 0.90826(15) 0.0702(4) Uani d . 1
N N1 0.37398(12) 0.32958(9) 0.63941(15) 0.0463(3) Uani d . 1
H H1 0.4153 0.3178 0.5790 0.056 Uiso calc R 1
C C11 0.24605(13) 0.33580(9) 0.57455(18) 0.0390(3) Uani d . 1
C C12 0.18648(15) 0.29240(11) 0.4345(2) 0.0499(4) Uani d . 1
H H12 0.2305 0.2573 0.3866 0.060 Uiso calc R 1
C C13 0.06152(17) 0.30068(14) 0.3647(2) 0.0657(5) Uani d . 1
H H13 0.0223 0.2726 0.2687 0.079 Uiso calc R 1
C C14 -0.00505(17) 0.35041(14) 0.4370(3) 0.0686(6) Uani d . 1
H H14 -0.0893 0.3546 0.3917 0.082 Uiso calc R 1
C C15 0.05395(17) 0.39325(14) 0.5752(3) 0.0654(5) Uani d . 1
H H15 0.0094 0.4275 0.6235 0.078 Uiso calc R 1
C C16 0.17819(16) 0.38689(13) 0.6449(2) 0.0542(4) Uani d . 1
H H16 0.2169 0.4169 0.7393 0.065 Uiso calc R 1

loop_
_atom_site_aniso_label
_atom_site_aniso_U_11
_atom_site_aniso_U_22
_atom_site_aniso_U_33
_atom_site_aniso_U_12
_atom_site_aniso_U_13
_atom_site_aniso_U_23
C1 0.0339(7) 0.0456(7) 0.0304(7) 0.0010(6) 0.0117(6) 0.0018(6)
C2 0.0400(8) 0.0553(9) 0.0519(9) 0.0083(7) 0.0180(7) 0.0142(7)
C3 0.0517(10) 0.0570(10) 0.0698(12) 0.0027(8) 0.0264(9) 0.0205(9)
C4 0.0553(11) 0.0540(10) 0.0831(14) -0.0106(8) 0.0248(10) -0.0099(9)
C5 0.0447(9) 0.0632(10) 0.0455(9) -0.0046(7) 0.0060(8) -0.0122(8)
C6 0.0499(10) 0.0593(9) 0.0335(8) -0.0017(7) 0.0121(7) -0.0036(7)
C7 0.0453(10) 0.0912(13) 0.0554(10) -0.0031(9) 0.0252(9) 0.0080(9)
C8 0.0359(9) 0.0692(10) 0.0574(10) 0.0059(7) 0.0180(8) -0.0127(8)
C9 0.0376(9) 0.0674(11) 0.0607(11) 0.0053(8) 0.0061(8) -0.0033(9)
C10 0.0412(9) 0.0542(9) 0.0446(8) 0.0038(7) 0.0121(7) -0.0094(7)
S1 0.0400(2) 0.0676(3) 0.0334(2) -0.00510(17) 0.01537(18) 0.00352(16)
O1 0.0590(8) 0.0870(9) 0.0588(8) -0.0153(7) 0.0123(7) 0.0304(7)
N1 0.0355(7) 0.0683(9) 0.0359(7) 0.0016(6) 0.0133(6) -0.0037(6)
C11 0.0358(8) 0.0410(7) 0.0413(8) 0.0004(6) 0.0142(7) 0.0068(6)
C12 0.0423(9) 0.0498(9) 0.0552(10) -0.0023(7) 0.0131(8) -0.0067(7)
C13 0.0449(10) 0.0674(11) 0.0719(13) -0.0087(9) 0.0031(9) -0.0068(10)
C14 0.0361(10) 0.0729(12) 0.0899(16) 0.0032(8) 0.0122(11) 0.0168(11)
C15 0.0509(11) 0.0761(12) 0.0751(14) 0.0205(9) 0.0292(10) 0.0158(10)
C16 0.0498(10) 0.0646(10) 0.0500(10) 0.0118(8) 0.0192(8) 0.0012(8)

loop_
_atom_type_symbol
_atom_type_description
_atom_type_scat_dispersion_real
_atom_type_scat_dispersion_imag
_atom_type_scat_source
C C 0.0033 0.0016 'International Tables Vol C Tables 4.2.6.8 and 6.1.1.4'
H H 0.0000 0.0000 'International Tables Vol C Tables 4.2.6.8 and 6.1.1.4'
N N 0.0061 0.0033 'International Tables Vol C Tables 4.2.6.8 and 6.1.1.4'
O O 0.0106 0.0060 'International Tables Vol C Tables 4.2.6.8 and 6.1.1.4'
S S 0.1246 0.1234 'International Tables Vol C Tables 4.2.6.8 and 6.1.1.4'

loop_
_geom_angle_atom_site_label_1
_geom_angle_atom_site_label_2
_geom_angle_atom_site_label_3
_geom_angle
C10 C1 C2 110.60(10)
C10 C1 C6 109.00(10)
C2 C1 C6 109.50(10)
C10 C1 S1 113.40(10)
C2 C1 S1 108.10(10)
C6 C1 S1 106.10(10)
C1 C2 C3 109.10(10)
C1 C2 H2A 109.9
C3 C2 H2A 109.9
C1 C2 H2B 109.9
C3 C2 H2B 109.9
H2A C2 H2B 108.3
C7 C3 C4 110.0(2)
C7 C3 C2 109.1(2)
C4 C3 C2 109.80(10)
C7 C3 H3 109.3
C4 C3 H3 109.3
C2 C3 H3 109.3
C5 C4 C3 109.40(10)
C5 C4 H4A 109.8
C3 C4 H4A 109.8
C5 C4 H4B 109.8
C3 C4 H4B 109.8
H4A C4 H4B 108.3
C4 C5 C9 109.6(2)
C4 C5 C6 109.60(10)
C9 C5 C6 109.50(10)
C4 C5 H5 109.4
C9 C5 H5 109.4
C6 C5 H5 109.4
C5 C6 C1 109.00(10)
C5 C6 H6A 109.9
C1 C6 H6A 109.9
C5 C6 H6B 109.9
C1 C6 H6B 109.9
H6A C6 H6B 108.3
C3 C7 C8 109.60(10)
C3 C7 H7A 109.7
C8 C7 H7A 109.7
C3 C7 H7B 109.7
C8 C7 H7B 109.7
H7A C7 H7B 108.2
C9 C8 C7 109.7(2)
C9 C8 C10 109.50(10)
C7 C8 C10 109.8(2)
C9 C8 H8 109.3
C7 C8 H8 109.3
C10 C8 H8 109.3
C8 C9 C5 109.20(10)
C8 C9 H9A 109.9
C5 C9 H9A 109.9
C8 C9 H9B 109.9
C5 C9 H9B 109.9
H9A C9 H9B 108.3
C1 C10 C8 108.60(10)
C1 C10 H10A 110.0
C8 C10 H10A 110.0
C1 C10 H10B 110.0
C8 C10 H10B 110.0
H10A C10 H10B 108.3
O1 S1 N1 109.79(8)
O1 S1 C1 106.43(7)
N1 S1 C1 99.34(6)
C11 N1 S1 121.50(10)
C11 N1 H1 119.3
S1 N1 H1 119.3
C12 C11 C16 118.7(2)
C12 C11 N1 119.20(10)
C16 C11 N1 122.00(10)
C11 C12 C13 120.4(2)
C11 C12 H12 119.8
C13 C12 H12 119.8
C14 C13 C12 120.3(2)
C14 C13 H13 119.9
C12 C13 H13 119.9
C15 C14 C13 119.2(2)
C15 C14 H14 120.4
C13 C14 H14 120.4
C14 C15 C16 121.3(2)
C14 C15 H15 119.4
C16 C15 H15 119.4
C15 C16 C11 120.1(2)
C15 C16 H16 120.0
C11 C16 H16 120.0

loop_
_geom_bond_atom_site_label_1
_geom_bond_atom_site_label_2
_geom_bond_distance
C1 C10 1.525(2)
C1 C2 1.526(2)
C1 C6 1.538(2)
C1 S1 1.825(2)
C2 C3 1.531(2)
C2 H2A 0.970
C2 H2B 0.970
C3 C7 1.513(3)
C3 C4 1.523(3)
C3 H3 0.980
C4 C5 1.522(3)
C4 H4A 0.970
C4 H4B 0.970
C5 C9 1.530(2)
C5 C6 1.535(2)
C5 H5 0.980
C6 H6A 0.970
C6 H6B 0.970
C7 C8 1.527(3)
C7 H7A 0.970
C7 H7B 0.970
C8 C9 1.521(2)
C8 C10 1.536(2)
C8 H8 0.980
C9 H9A 0.970
C9 H9B 0.970
C10 H10A 0.970
C10 H10B 0.970
S1 O1 1.4910(10)
S1 N1 1.6510(10)
N1 C11 1.409(2)
N1 H1 0.860
C11 C12 1.377(2)
C11 C16 1.388(2)
C12 C13 1.384(2)
C12 H12 0.930
C13 C14 1.378(3)
C13 H13 0.930
C14 C15 1.360(3)
C14 H14 0.930
C15 C16 1.374(3)
C15 H15 0.930
C16 H16 0.930

loop_
_geom_hbond_atom_site_label_D
_geom_hbond_atom_site_label_H
_geom_hbond_atom_site_label_A
_geom_hbond_site_symmetry_A
_geom_hbond_distance_DH
_geom_hbond_distance_HA
_geom_hbond_distance_DA
_geom_hbond_angle_DHA
N1 H1 O1 4_565 0.86 2.17 2.988(2) 159.5
C10 H10A O1 4_565 0.97 2.35 3.305(2) 167.7
